data_1564182
loop_
_publ_author_name
'Zhao, Jiao-Jiao'
'Liu, Peng-Yu'
'Dong, Zhen-Peng'
'Liu, Zhi-Liang'
'Wang, Yan-Qin'

_publ_section_title
;
 Eu(III)-organic framework as a multi-responsive photoluminescence sensor
 for efficient detection of 1-naphthol, Fe3+ and MnO4&#x2212; in water
;
_journal_name_full 'Inorganica Chimica Acta'
_journal_page_first 119843
_journal_paper_doi 10.1016/j.ica.2020.119843
_journal_volume 511
_journal_year 2020
_chemical_formula_sum 'C42 H34 Eu3 N2 O21'
_chemical_formula_weight 1358.59
_space_group_crystal_system triclinic
_space_group_IT_number 2
_space_group_name_Hall '-P 1'
_space_group_name_H-M_alt 'P -1'
_atom_sites_solution_hydrogens mixed
_cell_angle_alpha 104.512(2)
_cell_angle_beta 93.874(3)
_cell_angle_gamma 101.256(3)
_cell_formula_units_Z 2
_cell_length_a 10.8689(18)
_cell_length_b 12.278(2)
_cell_length_c 16.906(3)
_cell_measurement_reflns_used 5099
_cell_measurement_temperature 296(2)
_cell_measurement_theta_max 27.56
_cell_measurement_theta_min 2.16
_cell_volume 2125.9(6)
_computing_cell_refinement 'Bruker SMART'
_computing_data_collection 'Bruker SMART'
_computing_data_reduction 'Bruker SAINT'
_computing_molecular_graphics 'Bruker SHELXTL'
_computing_publication_material 'Bruker SHELXTL'
_computing_structure_refinement 'SHELXL-2014/7 (Sheldrick, 2014)'
_computing_structure_solution 'Bruker SHELXTL'
_diffrn_ambient_temperature 296(2)
_diffrn_measured_fraction_theta_full 0.991
_diffrn_measured_fraction_theta_max 0.941
_diffrn_measurement_device_type 'CCD area detector'
_diffrn_measurement_method 'phi and omega scans'
_diffrn_radiation_type MoK\a
_diffrn_radiation_wavelength 0.71073
_diffrn_reflns_av_R_equivalents 0.0222
_diffrn_reflns_av_unetI/netI 0.0491
_diffrn_reflns_Laue_measured_fraction_full 0.991
_diffrn_reflns_Laue_measured_fraction_max 0.941
_diffrn_reflns_limit_h_max 14
_diffrn_reflns_limit_h_min -7
_diffrn_reflns_limit_k_max 15
_diffrn_reflns_limit_k_min -15
_diffrn_reflns_limit_l_max 22
_diffrn_reflns_limit_l_min -19
_diffrn_reflns_number 12937
_diffrn_reflns_point_group_measured_fraction_full 0.991
_diffrn_reflns_point_group_measured_fraction_max 0.941
_diffrn_reflns_theta_full 25.242
_diffrn_reflns_theta_max 27.622
_diffrn_reflns_theta_min 2.303
_exptl_absorpt_coefficient_mu 4.462
_exptl_absorpt_correction_type none
_exptl_crystal_colour colorless
_exptl_crystal_density_diffrn 2.122
_exptl_crystal_description block
_exptl_crystal_F_000 1314
_exptl_crystal_size_max 0.240
_exptl_crystal_size_mid 0.230
_exptl_crystal_size_min 0.220
_refine_diff_density_max 2.452
_refine_diff_density_min -1.199
_refine_diff_density_rms 0.152
_refine_ls_extinction_coef .
_refine_ls_extinction_method none
_refine_ls_goodness_of_fit_ref 1.020
_refine_ls_hydrogen_treatment mixed
_refine_ls_matrix_type full
_refine_ls_number_parameters 617
_refine_ls_number_reflns 9281
_refine_ls_number_restraints 0
_refine_ls_restrained_S_all 1.020
_refine_ls_R_factor_all 0.0444
_refine_ls_R_factor_gt 0.0335
_refine_ls_shift/su_max 0.002
_refine_ls_shift/su_mean 0.000
_refine_ls_structure_factor_coef Fsqd
_refine_ls_weighting_details 'w=1/[\s^2^(Fo^2^)+(0.0264P)^2^+3.2857P] where P=(Fo^2^+2Fc^2^)/3'
_refine_ls_weighting_scheme calc
_refine_ls_wR_factor_gt 0.0683
_refine_ls_wR_factor_ref 0.0725
_reflns_Friedel_coverage 0.000
_reflns_Friedel_fraction_full .
_reflns_Friedel_fraction_max .
_reflns_number_gt 7798
_reflns_number_total 9281
_reflns_threshold_expression 'I > 2\s(I)'
_cod_data_source_file ICA-2020-511-119843.cif
_cod_data_source_block 1
_cod_original_cell_volume 2126.0(6)
_cod_database_code 1564182
_shelx_space_group_comment
; 
The symmetry employed for this shelxl refinement is uniquely defined 
by the following loop, which should always be used as a source of 
symmetry information in preference to the above space-group names. 
They are only intended as comments. 
;
_shelx_estimated_absorpt_t_min 0.414
_shelx_estimated_absorpt_t_max 0.440

loop_
_space_group_symop_operation_xyz
'x, y, z'
'-x, -y, -z'

loop_
_atom_site_label
_atom_site_type_symbol
_atom_site_fract_x
_atom_site_fract_y
_atom_site_fract_z
_atom_site_U_iso_or_equiv
_atom_site_adp_type
_atom_site_occupancy
_atom_site_site_symmetry_order
_atom_site_calc_flag
_atom_site_refinement_flags_posn
_atom_site_refinement_flags_adp
_atom_site_refinement_flags_occupancy
_atom_site_disorder_assembly
_atom_site_disorder_group
C43 C 0.8037(9) 1.2467(7) 0.6277(5) 0.072(3) Uani 1 1 d . . . . .
H43A H 0.8219 1.3192 0.6691 0.108 Uiso 1 1 calc R U . . .
H43B H 0.7159 1.2109 0.6236 0.108 Uiso 1 1 calc R U . . .
H43C H 0.8544 1.1973 0.6424 0.108 Uiso 1 1 calc R U . . .
C1 C -0.0294(5) 0.3075(4) 0.2793(3) 0.0196(11) Uani 1 1 d . . . . .
C2 C 0.0965(5) 0.3593(4) 0.2572(3) 0.0198(11) Uani 1 1 d . . . . .
C3 C 0.1114(5) 0.4608(5) 0.2345(4) 0.0291(13) Uani 1 1 d . . . . .
H3A H 0.0443 0.4974 0.2336 0.035 Uiso 1 1 calc R U . . .
C4 C 0.2265(5) 0.5084(4) 0.2129(3) 0.0264(12) Uani 1 1 d . . . . .
H4A H 0.2347 0.5743 0.1943 0.032 Uiso 1 1 calc R U . . .
C5 C 0.3287(5) 0.4589(4) 0.2188(3) 0.0190(10) Uani 1 1 d . . . . .
C6 C 0.3145(5) 0.3578(5) 0.2429(4) 0.0346(15) Uani 1 1 d . . . . .
H6A H 0.3834 0.3243 0.2477 0.042 Uiso 1 1 calc R U . . .
C7 C 0.1984(5) 0.3070(5) 0.2597(4) 0.0340(14) Uani 1 1 d . . . . .
H7A H 0.1881 0.2369 0.2729 0.041 Uiso 1 1 calc R U . . .
C8 C 0.4544(5) 0.5173(4) 0.2015(3) 0.0209(11) Uani 1 1 d . . . . .
C9 C -0.0750(5) 0.8746(4) 0.2410(3) 0.0209(11) Uani 1 1 d . . . . .
C10 C 0.0621(5) 0.8867(4) 0.2278(3) 0.0188(10) Uani 1 1 d . . . . .
C11 C 0.1493(5) 0.9897(4) 0.2632(3) 0.0268(12) Uani 1 1 d . . . . .
H11A H 0.1232 1.0516 0.2963 0.032 Uiso 1 1 calc R U . . .
C12 C 0.2742(5) 1.0010(4) 0.2496(3) 0.0270(12) Uani 1 1 d . . . . .
H12A H 0.3311 1.0709 0.2730 0.032 Uiso 1 1 calc R U . . .
C13 C 0.3162(5) 0.9094(4) 0.2015(3) 0.0197(11) Uani 1 1 d . . . . .
C14 C 0.2288(5) 0.8065(4) 0.1646(3) 0.0274(12) Uani 1 1 d . . . . .
H14A H 0.2548 0.7448 0.1311 0.033 Uiso 1 1 calc R U . . .
C15 C 0.1038(5) 0.7964(4) 0.1779(3) 0.0254(12) Uani 1 1 d . . . . .
H15A H 0.0462 0.7275 0.1528 0.030 Uiso 1 1 calc R U . . .
C16 C 0.4539(5) 0.9192(4) 0.1902(3) 0.0189(10) Uani 1 1 d . . . . .
C17 C 0.4048(5) 0.6916(4) 0.6113(3) 0.0236(11) Uani 1 1 d . . . . .
C18 C 0.4653(5) 0.7332(4) 0.5445(3) 0.0200(11) Uani 1 1 d . . . . .
C19 C 0.4777(5) 0.6559(4) 0.4720(3) 0.0267(12) Uani 1 1 d . . . . .
H19A H 0.4518 0.5771 0.4659 0.032 Uiso 1 1 calc R U . . .
C20 C 0.5282(5) 0.6941(4) 0.4085(3) 0.0253(12) Uani 1 1 d . . . . .
H20A H 0.5346 0.6414 0.3596 0.030 Uiso 1 1 calc R U . . .
C21 C 0.5696(5) 0.8122(4) 0.4181(3) 0.0211(11) Uani 1 1 d . . . . .
C22 C 0.5634(5) 0.8890(4) 0.4924(3) 0.0244(12) Uani 1 1 d . . . . .
H22A H 0.5957 0.9674 0.5002 0.029 Uiso 1 1 calc R U . . .
C23 C 0.5097(5) 0.8508(4) 0.5554(3) 0.0223(11) Uani 1 1 d . . . . .
H23A H 0.5035 0.9033 0.6045 0.027 Uiso 1 1 calc R U . . .
C24 C 0.6201(5) 0.8562(5) 0.3483(3) 0.0222(11) Uani 1 1 d . . . . .
C25 C 0.6070(5) 0.1944(4) 0.1347(3) 0.0230(11) Uani 1 1 d . . . . .
C26 C 0.5513(6) 0.0952(5) 0.0649(3) 0.0295(13) Uani 1 1 d . . . . .
C27 C 0.4205(6) 0.0512(5) 0.0511(3) 0.0307(13) Uani 1 1 d . . . . .
H27A H 0.3682 0.0867 0.0855 0.037 Uiso 1 1 calc R U . . .
C28 C 0.3693(6) -0.0439(5) -0.0129(3) 0.0300(13) Uani 1 1 d . . . . .
H28 H 0.2826 -0.0740 -0.0217 0.036 Uiso 1 1 calc R U . . .
C29 C 0.7967(5) 0.5031(4) 0.1007(3) 0.0201(11) Uani 1 1 d . . . . .
C30 C 0.9005(5) 0.4994(4) 0.0468(3) 0.0174(10) Uani 1 1 d . . . . .
C31 C 0.9252(5) 0.5796(4) 0.0022(3) 0.0244(12) Uani 1 1 d . . . . .
H31A H 0.8746 0.6328 0.0032 0.029 Uiso 1 1 calc R U . . .
C32 C 1.0259(5) 0.5805(4) -0.0441(3) 0.0242(12) Uani 1 1 d . . . . .
H32 H 1.0437 0.6353 -0.0734 0.029 Uiso 1 1 calc R U . . .
C33 C 0.7934(5) 0.9011(4) 0.0772(3) 0.0199(11) Uani 1 1 d . . . . .
C34 C 0.9001(5) 0.9532(4) 0.0376(3) 0.0191(10) Uani 1 1 d . . . . .
C35 C 0.9218(5) 0.8949(5) -0.0395(3) 0.0294(13) Uani 1 1 d . . . . .
H35A H 0.8693 0.8240 -0.0667 0.035 Uiso 1 1 calc R U . . .
C36 C 1.0217(5) 0.9415(5) -0.0768(3) 0.0271(12) Uani 1 1 d . . . . .
H36 H 1.0359 0.9013 -0.1286 0.033 Uiso 1 1 calc R U . . .
O21 O 0.8059(4) 0.5867(3) 0.3489(3) 0.0420(11) Uani 1 1 d . . . . .
C38 C 0.8382(6) 0.6921(5) 0.3789(4) 0.0357(14) Uani 1 1 d . . . . .
H38 H 0.8546 0.7377 0.3428 0.043 Uiso 1 1 calc R U . . .
N2 N 0.8511(5) 0.7438(4) 0.4566(3) 0.0357(12) Uani 1 1 d . . . . .
C40 C 0.8220(8) 0.6822(7) 0.5187(4) 0.064(2) Uani 1 1 d . . . . .
H40A H 0.8378 0.7361 0.5722 0.095 Uiso 1 1 calc R U . . .
H40B H 0.7347 0.6427 0.5081 0.095 Uiso 1 1 calc R U . . .
H40C H 0.8744 0.6272 0.5166 0.095 Uiso 1 1 calc R U . . .
C41 C 0.8890(7) 0.8697(6) 0.4851(5) 0.066(2) Uani 1 1 d . . . . .
H41A H 0.8941 0.8938 0.5441 0.099 Uiso 1 1 calc R U . . .
H41B H 0.9702 0.8951 0.4686 0.099 Uiso 1 1 calc R U . . .
H41C H 0.8278 0.9029 0.4614 0.099 Uiso 1 1 calc R U . . .
C42 C 0.8140(6) 1.1770(6) 0.4831(4) 0.0438(16) Uani 1 1 d . . . . .
H42 H 0.7825 1.1046 0.4904 0.053 Uiso 1 1 calc R U . . .
C44 C 0.8721(8) 1.3835(6) 0.5462(5) 0.058(2) Uani 1 1 d . . . . .
H44A H 0.8795 1.4336 0.6007 0.087 Uiso 1 1 calc R U . . .
H44B H 0.9525 1.3942 0.5256 0.087 Uiso 1 1 calc R U . . .
H44C H 0.8108 1.4016 0.5108 0.087 Uiso 1 1 calc R U . . .
Eu1 Eu 0.74703(2) 1.07735(2) 0.27373(2) 0.01336(6) Uani 1 1 d . . . . .
Eu2 Eu 0.63275(2) 0.72057(2) 0.14105(2) 0.01391(6) Uani 1 1 d . . . . .
Eu3 Eu 0.70277(2) 0.40206(2) 0.26314(2) 0.01630(6) Uani 1 1 d . . . . .
N1 N 0.8326(5) 1.2661(4) 0.5483(3) 0.0394(13) Uani 1 1 d . . . . .
O1 O -0.0552(3) 0.2004(3) 0.2704(2) 0.0233(8) Uani 1 1 d . . . . .
O2 O -0.1017(3) 0.3739(3) 0.3038(2) 0.0259(8) Uani 1 1 d . . . . .
O3 O 0.4551(3) 0.5833(3) 0.1550(2) 0.0264(8) Uani 1 1 d . . . . .
O4 O 0.5543(3) 0.5020(3) 0.2359(2) 0.0261(8) Uani 1 1 d . . . . .
O5 O -0.1504(3) 0.7815(3) 0.2033(2) 0.0260(8) Uani 1 1 d . . . . .
O6 O -0.1051(3) 0.9591(3) 0.2894(2) 0.0254(8) Uani 1 1 d . . . . .
O7 O 0.5292(3) 1.0113(3) 0.2271(2) 0.0258(8) Uani 1 1 d . . . . .
O8 O 0.4841(3) 0.8328(3) 0.1450(2) 0.0271(9) Uani 1 1 d . . . . .
O9 O 0.3908(5) 0.5868(3) 0.6088(3) 0.0449(12) Uani 1 1 d . . . . .
O10 O 0.3670(4) 0.7595(3) 0.6689(2) 0.0282(9) Uani 1 1 d . . . . .
O11 O 0.6193(4) 0.7840(3) 0.2816(2) 0.0298(9) Uani 1 1 d . . . . .
O12 O 0.6585(4) 0.9636(3) 0.3615(2) 0.0290(9) Uani 1 1 d . . . . .
O13 O 0.7094(3) 0.1994(3) 0.1780(2) 0.0191(7) Uani 1 1 d . . . . .
O14 O 0.5492(4) 0.2759(3) 0.1518(3) 0.0400(11) Uani 1 1 d . . . . .
O15 O 0.8003(4) 0.4502(4) 0.1555(2) 0.0354(10) Uani 1 1 d . . . . .
O16 O 0.7129(3) 0.5565(3) 0.0894(2) 0.0236(8) Uani 1 1 d . . . . .
O17 O 0.7358(3) 0.7988(3) 0.0425(2) 0.0257(8) Uani 1 1 d . . . . .
O18 O 0.7663(3) 0.9571(3) 0.1446(2) 0.0236(8) Uani 1 1 d . . . . .
O19 O 0.8347(4) 1.1819(4) 0.4143(2) 0.0402(11) Uani 1 1 d . . . . .
O20 O 0.5068(4) 0.6364(3) 0.0036(2) 0.0333(10) Uani 1 1 d . . . . .
H20B H 0.5138 0.6849 -0.0224 0.050 Uiso 1 1 calc R U . . .
H20O H 0.443(7) 0.582(7) -0.014(5) 0.07(3) Uiso 1 1 d . . . . .

loop_
_atom_site_aniso_label
_atom_site_aniso_U_11
_atom_site_aniso_U_22
_atom_site_aniso_U_33
_atom_site_aniso_U_23
_atom_site_aniso_U_13
_atom_site_aniso_U_12
C43 0.104(8) 0.067(6) 0.048(5) 0.018(4) 0.017(5) 0.021(5)
C1 0.018(3) 0.025(3) 0.016(3) 0.008(2) 0.003(2) 0.002(2)
C2 0.016(2) 0.019(2) 0.024(3) 0.008(2) 0.009(2) -0.002(2)
C3 0.021(3) 0.030(3) 0.044(4) 0.017(3) 0.012(3) 0.010(2)
C4 0.018(3) 0.024(3) 0.042(3) 0.022(3) 0.008(2) -0.002(2)
C5 0.020(3) 0.014(2) 0.021(3) 0.007(2) 0.003(2) -0.002(2)
C6 0.023(3) 0.032(3) 0.063(4) 0.029(3) 0.020(3) 0.012(2)
C7 0.025(3) 0.028(3) 0.062(4) 0.031(3) 0.018(3) 0.008(2)
C8 0.021(3) 0.013(2) 0.027(3) 0.002(2) 0.010(2) 0.000(2)
C9 0.018(3) 0.024(3) 0.026(3) 0.014(2) 0.005(2) 0.006(2)
C10 0.014(2) 0.021(2) 0.021(3) 0.006(2) 0.002(2) 0.003(2)
C11 0.018(3) 0.020(3) 0.039(3) 0.001(2) 0.006(2) 0.003(2)
C12 0.020(3) 0.016(3) 0.039(3) 0.000(2) 0.007(2) -0.002(2)
C13 0.015(2) 0.017(2) 0.030(3) 0.009(2) 0.007(2) 0.003(2)
C14 0.023(3) 0.020(3) 0.031(3) -0.005(2) 0.005(2) 0.003(2)
C15 0.018(3) 0.018(3) 0.034(3) -0.001(2) 0.003(2) 0.001(2)
C16 0.018(2) 0.022(3) 0.021(3) 0.013(2) 0.002(2) 0.004(2)
C17 0.030(3) 0.025(3) 0.021(3) 0.009(2) 0.013(2) 0.011(2)
C18 0.027(3) 0.019(2) 0.018(3) 0.009(2) 0.011(2) 0.008(2)
C19 0.041(3) 0.015(2) 0.026(3) 0.006(2) 0.015(3) 0.005(2)
C20 0.037(3) 0.025(3) 0.016(3) 0.005(2) 0.012(2) 0.006(2)
C21 0.017(2) 0.026(3) 0.026(3) 0.016(2) 0.009(2) 0.005(2)
C22 0.034(3) 0.017(3) 0.021(3) 0.005(2) 0.009(2) 0.002(2)
C23 0.026(3) 0.020(3) 0.023(3) 0.006(2) 0.012(2) 0.009(2)
C24 0.018(3) 0.031(3) 0.020(3) 0.012(2) 0.010(2) 0.003(2)
C25 0.030(3) 0.022(3) 0.016(3) 0.006(2) 0.002(2) 0.005(2)
C26 0.040(3) 0.028(3) 0.021(3) 0.004(2) 0.001(3) 0.012(3)
C27 0.032(3) 0.033(3) 0.026(3) 0.002(2) 0.000(3) 0.011(3)
C28 0.034(3) 0.032(3) 0.022(3) 0.008(2) -0.002(2) 0.004(3)
C29 0.025(3) 0.018(2) 0.019(3) 0.005(2) 0.013(2) 0.007(2)
C30 0.020(2) 0.023(2) 0.012(2) 0.007(2) 0.0084(19) 0.005(2)
C31 0.030(3) 0.023(3) 0.027(3) 0.010(2) 0.012(2) 0.014(2)
C32 0.029(3) 0.025(3) 0.028(3) 0.016(2) 0.016(2) 0.012(2)
C33 0.022(3) 0.024(3) 0.017(3) 0.010(2) 0.010(2) 0.004(2)
C34 0.020(3) 0.019(2) 0.020(3) 0.007(2) 0.011(2) 0.003(2)
C35 0.034(3) 0.023(3) 0.024(3) -0.001(2) 0.012(2) -0.005(2)
C36 0.028(3) 0.027(3) 0.020(3) -0.002(2) 0.014(2) -0.001(2)
O21 0.046(3) 0.022(2) 0.050(3) -0.0025(19) 0.002(2) 0.0057(19)
C38 0.037(3) 0.031(3) 0.040(4) 0.010(3) 0.000(3) 0.008(3)
N2 0.037(3) 0.030(3) 0.035(3) 0.000(2) -0.002(2) 0.009(2)
C40 0.065(5) 0.084(6) 0.043(5) 0.023(4) 0.014(4) 0.013(5)
C41 0.052(5) 0.034(4) 0.087(6) -0.018(4) -0.029(4) 0.009(3)
C42 0.040(4) 0.041(4) 0.048(4) 0.012(3) -0.002(3) 0.006(3)
C44 0.061(5) 0.049(4) 0.059(5) 0.016(4) -0.008(4) 0.005(4)
Eu1 0.01335(12) 0.01293(11) 0.01453(12) 0.00505(9) 0.00604(9) 0.00137(9)
Eu2 0.01326(12) 0.01303(12) 0.01614(13) 0.00433(9) 0.00713(9) 0.00220(9)
Eu3 0.01931(13) 0.01582(12) 0.01675(13) 0.00709(10) 0.00869(10) 0.00516(10)
N1 0.049(3) 0.035(3) 0.028(3) -0.004(2) -0.001(2) 0.012(3)
O1 0.0201(18) 0.0190(18) 0.028(2) 0.0068(15) 0.0075(16) -0.0041(15)
O2 0.0206(19) 0.026(2) 0.031(2) 0.0079(17) 0.0060(16) 0.0059(16)
O3 0.025(2) 0.0230(19) 0.033(2) 0.0163(17) 0.0091(17) -0.0030(16)
O4 0.0189(19) 0.0222(19) 0.038(2) 0.0078(17) 0.0062(17) 0.0051(15)
O5 0.0168(18) 0.0193(18) 0.040(2) 0.0070(17) 0.0017(17) 0.0013(15)
O6 0.0203(19) 0.027(2) 0.029(2) 0.0053(16) 0.0064(16) 0.0071(16)
O7 0.0150(18) 0.0246(19) 0.032(2) 0.0021(16) 0.0033(16) -0.0019(15)
O8 0.0218(19) 0.0215(19) 0.043(2) 0.0107(17) 0.0112(18) 0.0112(16)
O9 0.082(4) 0.025(2) 0.042(3) 0.0183(19) 0.040(2) 0.022(2)
O10 0.045(2) 0.0192(18) 0.021(2) 0.0031(15) 0.0189(18) 0.0044(17)
O11 0.037(2) 0.036(2) 0.0124(19) 0.0036(16) 0.0111(16) -0.0002(18)
O12 0.036(2) 0.029(2) 0.032(2) 0.0209(17) 0.0215(18) 0.0091(18)
O13 0.0190(18) 0.0179(17) 0.0196(18) 0.0030(14) 0.0041(15) 0.0041(14)
O14 0.035(2) 0.030(2) 0.049(3) -0.003(2) -0.010(2) 0.0153(19)
O15 0.041(2) 0.050(3) 0.034(2) 0.030(2) 0.025(2) 0.024(2)
O16 0.0226(19) 0.0205(18) 0.032(2) 0.0082(16) 0.0123(16) 0.0104(15)
O17 0.031(2) 0.0207(19) 0.023(2) 0.0046(15) 0.0124(17) -0.0024(16)
O18 0.028(2) 0.0269(19) 0.0201(19) 0.0087(16) 0.0127(16) 0.0093(16)
O19 0.046(3) 0.048(3) 0.020(2) 0.0051(19) 0.0029(19) 0.000(2)
O20 0.040(3) 0.025(2) 0.025(2) 0.0040(17) -0.0069(19) -0.0074(19)

loop_
_atom_type_symbol
_atom_type_description
_atom_type_scat_dispersion_real
_atom_type_scat_dispersion_imag
_atom_type_scat_source
C C 0.0033 0.0016 'International Tables Vol C Tables 4.2.6.8 and 6.1.1.4'
H H 0.0000 0.0000 'International Tables Vol C Tables 4.2.6.8 and 6.1.1.4'
N N 0.0061 0.0033 'International Tables Vol C Tables 4.2.6.8 and 6.1.1.4'
O O 0.0106 0.0060 'International Tables Vol C Tables 4.2.6.8 and 6.1.1.4'
Eu Eu -0.1578 3.6682 'International Tables Vol C Tables 4.2.6.8 and 6.1.1.4'

loop_
_geom_angle_atom_site_label_1
_geom_angle_atom_site_label_2
_geom_angle_atom_site_label_3
_geom_angle
_geom_angle_site_symmetry_1
_geom_angle_site_symmetry_3
N1 C43 H43A 109.5 . .
N1 C43 H43B 109.5 . .
H43A C43 H43B 109.5 . .
N1 C43 H43C 109.5 . .
H43A C43 H43C 109.5 . .
H43B C43 H43C 109.5 . .
O2 C1 O1 124.9(5) . .
O2 C1 C2 117.7(4) . .
O1 C1 C2 117.4(4) . .
C3 C2 C7 119.2(5) . .
C3 C2 C1 119.6(5) . .
C7 C2 C1 121.2(4) . .
C2 C3 C4 120.0(5) . .
C2 C3 H3A 120.0 . .
C4 C3 H3A 120.0 . .
C5 C4 C3 120.6(5) . .
C5 C4 H4A 119.7 . .
C3 C4 H4A 119.7 . .
C4 C5 C6 119.5(5) . .
C4 C5 C8 119.3(4) . .
C6 C5 C8 121.2(5) . .
C7 C6 C5 119.9(5) . .
C7 C6 H6A 120.0 . .
C5 C6 H6A 120.0 . .
C6 C7 C2 120.7(5) . .
C6 C7 H7A 119.7 . .
C2 C7 H7A 119.7 . .
O3 C8 O4 123.1(5) . .
O3 C8 C5 117.7(5) . .
O4 C8 C5 119.2(4) . .
O3 C8 Eu2 36.1(2) . .
O4 C8 Eu2 87.7(3) . .
C5 C8 Eu2 151.5(3) . .
O5 C9 O6 125.1(5) . .
O5 C9 C10 117.7(5) . .
O6 C9 C10 117.2(4) . .
C15 C10 C11 118.3(5) . .
C15 C10 C9 120.8(4) . .
C11 C10 C9 120.9(5) . .
C12 C11 C10 120.7(5) . .
C12 C11 H11A 119.7 . .
C10 C11 H11A 119.7 . .
C11 C12 C13 120.9(5) . .
C11 C12 H12A 119.6 . .
C13 C12 H12A 119.6 . .
C12 C13 C14 118.8(5) . .
C12 C13 C16 121.1(4) . .
C14 C13 C16 120.1(5) . .
C15 C14 C13 119.9(5) . .
C15 C14 H14A 120.1 . .
C13 C14 H14A 120.1 . .
C14 C15 C10 121.5(5) . .
C14 C15 H15A 119.3 . .
C10 C15 H15A 119.3 . .
O7 C16 O8 125.0(5) . .
O7 C16 C13 117.7(4) . .
O8 C16 C13 117.2(4) . .
O9 C17 O10 120.3(5) . .
O9 C17 C18 118.6(4) . .
O10 C17 C18 121.0(4) . .
O9 C17 Eu3 57.6(3) . 2_666
O10 C17 Eu3 62.8(3) . 2_666
C18 C17 Eu3 175.9(4) . 2_666
C19 C18 C23 119.7(4) . .
C19 C18 C17 120.6(4) . .
C23 C18 C17 119.7(4) . .
C20 C19 C18 120.8(5) . .
C20 C19 H19A 119.6 . .
C18 C19 H19A 119.6 . .
C19 C20 C21 119.7(5) . .
C19 C20 H20A 120.1 . .
C21 C20 H20A 120.1 . .
C22 C21 C20 119.3(4) . .
C22 C21 C24 120.1(4) . .
C20 C21 C24 120.6(5) . .
C21 C22 C23 120.9(5) . .
C21 C22 H22A 119.5 . .
C23 C22 H22A 119.5 . .
C22 C23 C18 119.4(5) . .
C22 C23 H23A 120.3 . .
C18 C23 H23A 120.3 . .
O11 C24 O12 124.8(5) . .
O11 C24 C21 117.7(5) . .
O12 C24 C21 117.5(5) . .
O14 C25 O13 120.4(5) . .
O14 C25 C26 117.8(5) . .
O13 C25 C26 121.8(5) . .
O14 C25 Eu3 56.9(3) . .
O13 C25 Eu3 63.5(3) . .
C26 C25 Eu3 174.1(4) . .
C28 C26 C27 120.5(5) 2_655 .
C28 C26 C25 119.0(5) 2_655 .
C27 C26 C25 120.4(5) . .
C28 C27 C26 120.1(5) . .
C28 C27 H27A 119.9 . .
C26 C27 H27A 119.9 . .
C27 C28 C26 119.3(6) . 2_655
C27 C28 H28 120.3 . .
C26 C28 H28 120.3 2_655 .
O16 C29 O15 124.1(5) . .
O16 C29 C30 119.8(4) . .
O15 C29 C30 116.2(4) . .
C32 C30 C31 120.1(5) 2_765 .
C32 C30 C29 120.3(4) 2_765 .
C31 C30 C29 119.6(4) . .
C30 C31 C32 119.7(5) . .
C30 C31 H31A 120.1 . .
C32 C31 H31A 120.1 . .
C30 C32 C31 120.2(5) 2_765 .
C30 C32 H32 119.9 2_765 .
C31 C32 H32 119.9 . .
O17 C33 O18 121.8(4) . .
O17 C33 C34 117.7(4) . .
O18 C33 C34 120.4(4) . .
O17 C33 Eu2 48.0(2) . .
O18 C33 Eu2 75.8(3) . .
C34 C33 Eu2 157.4(3) . .
C36 C34 C35 119.1(4) 2_775 .
C36 C34 C33 121.2(4) 2_775 .
C35 C34 C33 119.7(5) . .
C34 C35 C36 120.4(5) . .
C34 C35 H35A 119.8 . .
C36 C35 H35A 119.8 . .
C34 C36 C35 120.4(5) 2_775 .
C34 C36 H36 119.8 2_775 .
C35 C36 H36 119.8 . .
C38 O21 Eu3 162.2(4) . .
O21 C38 N2 125.0(6) . .
O21 C38 H38 117.5 . .
N2 C38 H38 117.5 . .
C38 N2 C40 122.6(6) . .
C38 N2 C41 120.3(6) . .
C40 N2 C41 117.1(6) . .
N2 C40 H40A 109.5 . .
N2 C40 H40B 109.5 . .
H40A C40 H40B 109.5 . .
N2 C40 H40C 109.5 . .
H40A C40 H40C 109.5 . .
H40B C40 H40C 109.5 . .
N2 C41 H41A 109.5 . .
N2 C41 H41B 109.5 . .
H41A C41 H41B 109.5 . .
N2 C41 H41C 109.5 . .
H41A C41 H41C 109.5 . .
H41B C41 H41C 109.5 . .
O19 C42 N1 125.2(6) . .
O19 C42 H42 117.4 . .
N1 C42 H42 117.4 . .
N1 C44 H44A 109.5 . .
N1 C44 H44B 109.5 . .
H44A C44 H44B 109.5 . .
N1 C44 H44C 109.5 . .
H44A C44 H44C 109.5 . .
H44B C44 H44C 109.5 . .
O18 Eu1 O7 82.75(12) . .
O18 Eu1 O1 89.77(12) . 1_665
O7 Eu1 O1 149.28(13) . 1_665
O18 Eu1 O12 110.39(12) . .
O7 Eu1 O12 73.03(13) . .
O1 Eu1 O12 136.91(13) 1_665 .
O18 Eu1 O6 69.80(12) . 1_655
O7 Eu1 O6 126.22(12) . 1_655
O1 Eu1 O6 77.65(12) 1_665 1_655
O12 Eu1 O6 74.72(12) . 1_655
O18 Eu1 O19 150.38(14) . .
O7 Eu1 O19 124.70(14) . .
O1 Eu1 O19 71.79(13) 1_665 .
O12 Eu1 O19 72.76(14) . .
O6 Eu1 O19 83.44(14) 1_655 .
O18 Eu1 O13 78.01(11) . 1_565
O7 Eu1 O13 76.98(12) . 1_565
O1 Eu1 O13 72.32(11) 1_665 1_565
O12 Eu1 O13 147.28(12) . 1_565
O6 Eu1 O13 135.57(11) 1_655 1_565
O19 Eu1 O13 115.99(13) . 1_565
O18 Eu1 O10 138.00(12) . 2_676
O7 Eu1 O10 71.24(12) . 2_676
O1 Eu1 O10 96.09(12) 1_665 2_676
O12 Eu1 O10 93.18(12) . 2_676
O6 Eu1 O10 151.99(12) 1_655 2_676
O19 Eu1 O10 68.76(14) . 2_676
O13 Eu1 O10 64.58(11) 1_565 2_676
O18 Eu1 Eu3 113.17(8) . 1_565
O7 Eu1 Eu3 87.02(9) . 1_565
O1 Eu1 Eu3 68.62(9) 1_665 1_565
O12 Eu1 Eu3 128.82(9) . 1_565
O6 Eu1 Eu3 145.99(8) 1_655 1_565
O19 Eu1 Eu3 82.10(11) . 1_565
O13 Eu1 Eu3 35.56(7) 1_565 1_565
O10 Eu1 Eu3 35.70(8) 2_676 1_565
O18 Eu1 Eu2 41.60(8) . .
O7 Eu1 Eu2 64.83(9) . .
O1 Eu1 Eu2 124.90(8) 1_665 .
O12 Eu1 Eu2 69.25(9) . .
O6 Eu1 Eu2 63.95(9) 1_655 .
O19 Eu1 Eu2 134.90(10) . .
O13 Eu1 Eu2 109.11(7) 1_565 .
O10 Eu1 Eu2 135.70(9) 2_676 .
Eu3 Eu1 Eu2 141.672(11) 1_565 .
O8 Eu2 O11 77.36(14) . .
O8 Eu2 O16 154.14(13) . .
O11 Eu2 O16 120.10(13) . .
O8 Eu2 O17 92.33(13) . .
O11 Eu2 O17 135.92(12) . .
O16 Eu2 O17 86.85(12) . .
O8 Eu2 O3 81.79(13) . .
O11 Eu2 O3 79.09(13) . .
O16 Eu2 O3 83.21(12) . .
O17 Eu2 O3 142.44(13) . .
O8 Eu2 O5 127.28(12) . 1_655
O11 Eu2 O5 75.73(13) . 1_655
O16 Eu2 O5 77.74(12) . 1_655
O17 Eu2 O5 77.40(13) . 1_655
O3 Eu2 O5 134.56(12) . 1_655
O8 Eu2 O20 77.46(14) . .
O11 Eu2 O20 144.01(14) . .
O16 Eu2 O20 77.95(13) . .
O17 Eu2 O20 70.30(13) . .
O3 Eu2 O20 72.21(13) . .
O5 Eu2 O20 140.25(14) 1_655 .
O8 Eu2 O18 72.03(11) . .
O11 Eu2 O18 89.33(11) . .
O16 Eu2 O18 123.29(11) . .
O17 Eu2 O18 47.18(10) . .
O3 Eu2 O18 153.17(11) . .
O5 Eu2 O18 63.24(11) 1_655 .
O20 Eu2 O18 106.74(12) . .
O8 Eu2 C33 85.06(13) . .
O11 Eu2 C33 112.58(13) . .
O16 Eu2 C33 102.98(13) . .
O17 Eu2 C33 23.36(12) . .
O3 Eu2 C33 160.04(13) . .
O5 Eu2 C33 65.34(13) 1_655 .
O20 Eu2 C33 90.33(14) . .
O18 Eu2 C33 24.34(11) . .
O8 Eu2 C8 95.27(13) . .
O11 Eu2 C8 70.07(13) . .
O16 Eu2 C8 75.60(12) . .
O17 Eu2 C8 154.01(12) . .
O3 Eu2 C8 18.29(13) . .
O5 Eu2 C8 116.27(13) 1_655 .
O20 Eu2 C8 87.15(13) . .
O18 Eu2 C8 158.02(11) . .
C33 Eu2 C8 177.32(13) . .
O8 Eu2 Eu1 62.21(9) . .
O11 Eu2 Eu1 58.13(9) . .
O16 Eu2 Eu1 142.21(9) . .
O17 Eu2 Eu1 79.00(8) . .
O3 Eu2 Eu1 127.88(9) . .
O5 Eu2 Eu1 65.08(8) 1_655 .
O20 Eu2 Eu1 127.62(10) . .
O18 Eu2 Eu1 31.85(6) . .
C33 Eu2 Eu1 56.11(10) . .
C8 Eu2 Eu1 126.34(9) . .
O4 Eu3 O2 157.64(12) . 1_655
O4 Eu3 O15 87.34(13) . .
O2 Eu3 O15 83.78(13) 1_655 .
O4 Eu3 O21 82.00(14) . .
O2 Eu3 O21 77.30(14) 1_655 .
O15 Eu3 O21 88.52(16) . .
O4 Eu3 O14 71.99(13) . .
O2 Eu3 O14 126.64(13) 1_655 .
O15 Eu3 O14 82.22(16) . .
O21 Eu3 O14 152.69(14) . .
O4 Eu3 O9 83.30(14) . 2_666
O2 Eu3 O9 99.70(15) 1_655 2_666
O15 Eu3 O9 162.97(14) . 2_666
O21 Eu3 O9 76.14(15) . 2_666
O14 Eu3 O9 108.12(16) . 2_666
O4 Eu3 O10 117.04(13) . 2_666
O2 Eu3 O10 80.72(13) 1_655 2_666
O15 Eu3 O10 144.87(13) . 2_666
O21 Eu3 O10 118.11(14) . 2_666
O14 Eu3 O10 82.15(14) . 2_666
O9 Eu3 O10 51.84(12) 2_666 2_666
O4 Eu3 O13 124.22(12) . .
O2 Eu3 O13 74.57(12) 1_655 .
O15 Eu3 O13 81.05(13) . .
O21 Eu3 O13 150.85(13) . .
O14 Eu3 O13 52.48(12) . .
O9 Eu3 O13 115.97(12) 2_666 .
O10 Eu3 O13 64.51(11) 2_666 .
O4 Eu3 C25 97.86(14) . .
O2 Eu3 C25 100.68(14) 1_655 .
O15 Eu3 C25 79.77(15) . .
O21 Eu3 C25 168.27(15) . .
O14 Eu3 C25 26.09(14) . .
O9 Eu3 C25 115.54(15) 2_666 .
O10 Eu3 C25 72.48(13) 2_666 .
O13 Eu3 C25 26.42(12) . .
O4 Eu3 C17 100.27(14) . 2_666
O2 Eu3 C17 90.85(14) 1_655 2_666
O15 Eu3 C17 170.80(14) . 2_666
O21 Eu3 C17 97.61(15) . 2_666
O14 Eu3 C17 95.13(16) . 2_666
O9 Eu3 C17 25.76(13) 2_666 2_666
O10 Eu3 C17 26.09(12) 2_666 2_666
O13 Eu3 C17 90.33(13) . 2_666
C25 Eu3 C17 93.96(15) . 2_666
O4 Eu3 Eu1 142.81(9) . 1_545
O2 Eu3 Eu1 59.47(9) 1_655 1_545
O15 Eu3 Eu1 109.48(10) . 1_545
O21 Eu3 Eu1 129.64(11) . 1_545
O14 Eu3 Eu1 77.62(10) . 1_545
O9 Eu3 Eu1 86.33(9) 2_666 1_545
O10 Eu3 Eu1 36.14(8) 2_666 1_545
O13 Eu3 Eu1 35.04(8) . 1_545
C25 Eu3 Eu1 55.48(10) . 1_545
C17 Eu3 Eu1 61.32(10) 2_666 1_545
C42 N1 C44 124.1(6) . .
C42 N1 C43 119.0(6) . .
C44 N1 C43 116.8(6) . .
C1 O1 Eu1 129.0(3) . 1_445
C1 O2 Eu3 139.0(3) . 1_455
C8 O3 Eu2 125.6(3) . .
C8 O4 Eu3 156.9(3) . .
C9 O5 Eu2 137.4(3) . 1_455
C9 O6 Eu1 133.3(3) . 1_455
C16 O7 Eu1 138.5(3) . .
C16 O8 Eu2 141.3(3) . .
C17 O9 Eu3 96.6(3) . 2_666
C17 O10 Eu3 91.1(3) . 2_666
C17 O10 Eu1 153.2(3) . 2_676
Eu3 O10 Eu1 108.17(12) 2_666 2_676
C24 O11 Eu2 156.0(3) . .
C24 O12 Eu1 131.1(3) . .
C25 O13 Eu1 127.9(3) . 1_545
C25 O13 Eu3 90.0(3) . .
Eu1 O13 Eu3 109.40(12) 1_545 .
C25 O14 Eu3 97.0(3) . .
C29 O15 Eu3 145.2(3) . .
C29 O16 Eu2 145.3(3) . .
C33 O17 Eu2 108.6(3) . .
C33 O18 Eu1 171.4(3) . .
C33 O18 Eu2 79.9(3) . .
Eu1 O18 Eu2 106.55(11) . .
C42 O19 Eu1 137.3(4) . .
Eu2 O20 H20B 109.5 . .
Eu2 O20 H20O 132(5) . .
H20B O20 H20O 114.1 . .

loop_
_geom_bond_atom_site_label_1
_geom_bond_atom_site_label_2
_geom_bond_distance
_geom_bond_site_symmetry_2
C43 N1 1.465(9) .
C43 H43A 0.9600 .
C43 H43B 0.9600 .
C43 H43C 0.9600 .
C1 O2 1.256(6) .
C1 O1 1.258(6) .
C1 C2 1.505(6) .
C2 C3 1.377(7) .
C2 C7 1.387(7) .
C3 C4 1.386(7) .
C3 H3A 0.9300 .
C4 C5 1.376(7) .
C4 H4A 0.9300 .
C5 C6 1.385(7) .
C5 C8 1.498(6) .
C6 C7 1.376(7) .
C6 H6A 0.9300 .
C7 H7A 0.9300 .
C8 O3 1.261(6) .
C8 O4 1.266(6) .
C8 Eu2 3.269(5) .
C9 O5 1.259(6) .
C9 O6 1.263(6) .
C9 C10 1.506(7) .
C10 C15 1.389(7) .
C10 C11 1.390(7) .
C11 C12 1.378(7) .
C11 H11A 0.9300 .
C12 C13 1.388(7) .
C12 H12A 0.9300 .
C13 C14 1.394(7) .
C13 C16 1.506(7) .
C14 C15 1.378(7) .
C14 H14A 0.9300 .
C15 H15A 0.9300 .
C16 O7 1.247(6) .
C16 O8 1.256(6) .
C17 O9 1.255(6) .
C17 O10 1.262(6) .
C17 C18 1.493(7) .
C17 Eu3 2.868(5) 2_666
C18 C19 1.383(7) .
C18 C23 1.390(7) .
C19 C20 1.379(7) .
C19 H19A 0.9300 .
C20 C21 1.397(7) .
C20 H20A 0.9300 .
C21 C22 1.383(7) .
C21 C24 1.509(6) .
C22 C23 1.386(7) .
C22 H22A 0.9300 .
C23 H23A 0.9300 .
C24 O11 1.246(6) .
C24 O12 1.259(6) .
C25 O14 1.267(6) .
C25 O13 1.273(6) .
C25 C26 1.463(7) .
C25 Eu3 2.861(5) .
C26 C28 1.396(8) 2_655
C26 C27 1.400(8) .
C27 C28 1.370(7) .
C27 H27A 0.9300 .
C28 C26 1.396(8) 2_655
C28 H28 0.9300 .
C29 O16 1.252(6) .
C29 O15 1.261(6) .
C29 C30 1.497(6) .
C30 C32 1.377(7) 2_765
C30 C31 1.380(7) .
C31 C32 1.388(7) .
C31 H31A 0.9300 .
C32 C30 1.377(7) 2_765
C32 H32 0.9300 .
C33 O17 1.260(6) .
C33 O18 1.261(6) .
C33 C34 1.494(6) .
C33 Eu2 3.012(5) .
C34 C36 1.378(7) 2_775
C34 C35 1.381(7) .
C35 C36 1.391(7) .
C35 H35A 0.9300 .
C36 C34 1.378(7) 2_775
C36 H36 0.9300 .
O21 C38 1.235(7) .
O21 Eu3 2.375(4) .
C38 N2 1.292(8) .
C38 H38 0.9300 .
N2 C40 1.458(8) .
N2 C41 1.464(8) .
C40 H40A 0.9600 .
C40 H40B 0.9600 .
C40 H40C 0.9600 .
C41 H41A 0.9600 .
C41 H41B 0.9600 .
C41 H41C 0.9600 .
C42 O19 1.213(7) .
C42 N1 1.315(8) .
C42 H42 0.9300 .
C44 N1 1.432(8) .
C44 H44A 0.9600 .
C44 H44B 0.9600 .
C44 H44C 0.9600 .
Eu1 O18 2.357(3) .
Eu1 O7 2.359(3) .
Eu1 O1 2.387(3) 1_665
Eu1 O12 2.405(3) .
Eu1 O6 2.410(4) 1_655
Eu1 O19 2.428(4) .
Eu1 O13 2.528(3) 1_565
Eu1 O10 2.578(4) 2_676
Eu1 Eu3 4.1538(7) 1_565
Eu1 Eu2 4.2824(7) .
Eu2 O8 2.314(3) .
Eu2 O11 2.332(3) .
Eu2 O16 2.342(3) .
Eu2 O17 2.363(3) .
Eu2 O3 2.369(3) .
Eu2 O5 2.409(4) 1_655
Eu2 O20 2.482(4) .
Eu2 O18 2.966(3) .
Eu3 O4 2.297(4) .
Eu3 O2 2.306(4) 1_655
Eu3 O15 2.311(3) .
Eu3 O14 2.415(4) .
Eu3 O9 2.438(4) 2_666
Eu3 O10 2.551(3) 2_666
Eu3 O13 2.561(3) .
Eu3 C17 2.868(5) 2_666
Eu3 Eu1 4.1538(7) 1_545
O1 Eu1 2.387(3) 1_445
O2 Eu3 2.306(4) 1_455
O5 Eu2 2.409(4) 1_455
O6 Eu1 2.410(4) 1_455
O9 Eu3 2.438(4) 2_666
O10 Eu3 2.551(3) 2_666
O10 Eu1 2.578(4) 2_676
O13 Eu1 2.528(3) 1_545
O20 H20B 0.8200 .
O20 H20O 0.84(8) .

loop_
_geom_hbond_atom_site_label_D
_geom_hbond_atom_site_label_H
_geom_hbond_atom_site_label_A
_geom_hbond_distance_DH
_geom_hbond_distance_HA
_geom_hbond_distance_DA
_geom_hbond_angle_DHA
_geom_hbond_site_symmetry_A
O20 H20B O14 0.82 2.44 3.144(6) 145.0 2_665
O20 H20B O14 0.82 2.44 3.144(6) 145.0 2_665
O20 H20B O14 0.82 2.44 3.144(6) 145.0 2_665
O20 H20B O14 0.82 2.44 3.144(6) 145.0 2_665
O20 H20O O16 0.84(8) 2.21(8) 3.033(5) 165(7) 2_665

loop_
_geom_torsion_atom_site_label_1
_geom_torsion_atom_site_label_2
_geom_torsion_atom_site_label_3
_geom_torsion_atom_site_label_4
_geom_torsion
_geom_torsion_site_symmetry_1
_geom_torsion_site_symmetry_2
_geom_torsion_site_symmetry_3
_geom_torsion_site_symmetry_4
O2 C1 C2 C3 -24.1(7) . . . .
O1 C1 C2 C3 154.7(5) . . . .
O2 C1 C2 C7 155.6(5) . . . .
O1 C1 C2 C7 -25.6(7) . . . .
C7 C2 C3 C4 1.2(9) . . . .
C1 C2 C3 C4 -179.1(5) . . . .
C2 C3 C4 C5 -4.0(9) . . . .
C3 C4 C5 C6 2.9(9) . . . .
C3 C4 C5 C8 -175.2(5) . . . .
C4 C5 C6 C7 0.9(9) . . . .
C8 C5 C6 C7 178.9(5) . . . .
C5 C6 C7 C2 -3.6(10) . . . .
C3 C2 C7 C6 2.5(9) . . . .
C1 C2 C7 C6 -177.2(6) . . . .
C4 C5 C8 O3 -25.2(7) . . . .
C6 C5 C8 O3 156.8(5) . . . .
C4 C5 C8 O4 152.4(5) . . . .
C6 C5 C8 O4 -25.7(8) . . . .
C4 C5 C8 Eu2 -6.0(10) . . . .
C6 C5 C8 Eu2 176.0(5) . . . .
O5 C9 C10 C15 -2.2(7) . . . .
O6 C9 C10 C15 177.8(5) . . . .
O5 C9 C10 C11 175.8(5) . . . .
O6 C9 C10 C11 -4.3(7) . . . .
C15 C10 C11 C12 -0.7(8) . . . .
C9 C10 C11 C12 -178.8(5) . . . .
C10 C11 C12 C13 -1.1(9) . . . .
C11 C12 C13 C14 2.2(8) . . . .
C11 C12 C13 C16 -176.6(5) . . . .
C12 C13 C14 C15 -1.5(8) . . . .
C16 C13 C14 C15 177.3(5) . . . .
C13 C14 C15 C10 -0.3(9) . . . .
C11 C10 C15 C14 1.4(8) . . . .
C9 C10 C15 C14 179.4(5) . . . .
C12 C13 C16 O7 1.7(7) . . . .
C14 C13 C16 O7 -177.1(5) . . . .
C12 C13 C16 O8 -179.3(5) . . . .
C14 C13 C16 O8 1.9(7) . . . .
O9 C17 C18 C19 15.5(8) . . . .
O10 C17 C18 C19 -163.8(5) . . . .
O9 C17 C18 C23 -164.4(5) . . . .
O10 C17 C18 C23 16.3(8) . . . .
C23 C18 C19 C20 -3.2(9) . . . .
C17 C18 C19 C20 176.9(5) . . . .
C18 C19 C20 C21 1.3(9) . . . .
C19 C20 C21 C22 2.3(8) . . . .
C19 C20 C21 C24 -177.5(5) . . . .
C20 C21 C22 C23 -4.0(8) . . . .
C24 C21 C22 C23 175.8(5) . . . .
C21 C22 C23 C18 2.1(8) . . . .
C19 C18 C23 C22 1.5(8) . . . .
C17 C18 C23 C22 -178.6(5) . . . .
C22 C21 C24 O11 -177.4(5) . . . .
C20 C21 C24 O11 2.4(8) . . . .
C22 C21 C24 O12 1.7(8) . . . .
C20 C21 C24 O12 -178.5(5) . . . .
O14 C25 C26 C28 140.7(6) . . . 2_655
O13 C25 C26 C28 -40.0(8) . . . 2_655
O14 C25 C26 C27 -40.3(8) . . . .
O13 C25 C26 C27 139.0(5) . . . .
C28 C26 C27 C28 1.0(9) 2_655 . . .
C25 C26 C27 C28 -178.0(5) . . . .
C26 C27 C28 C26 -1.0(9) . . . 2_655
O16 C29 C30 C32 -163.8(5) . . . 2_765
O15 C29 C30 C32 16.0(7) . . . 2_765
O16 C29 C30 C31 18.7(7) . . . .
O15 C29 C30 C31 -161.5(5) . . . .
C32 C30 C31 C32 -1.1(9) 2_765 . . .
C29 C30 C31 C32 176.4(5) . . . .
C30 C31 C32 C30 1.1(9) . . . 2_765
O17 C33 C34 C36 -171.4(5) . . . 2_775
O18 C33 C34 C36 6.0(8) . . . 2_775
Eu2 C33 C34 C36 -126.2(8) . . . 2_775
O17 C33 C34 C35 8.1(8) . . . .
O18 C33 C34 C35 -174.5(5) . . . .
Eu2 C33 C34 C35 53.3(11) . . . .
C36 C34 C35 C36 0.4(9) 2_775 . . .
C33 C34 C35 C36 -179.1(5) . . . .
C34 C35 C36 C34 -0.4(10) . . . 2_775
Eu3 O21 C38 N2 134.3(12) . . . .
O21 C38 N2 C40 -3.2(10) . . . .
O21 C38 N2 C41 -179.5(6) . . . .
O19 C42 N1 C44 4.5(11) . . . .
O19 C42 N1 C43 -179.7(7) . . . .
O2 C1 O1 Eu1 10.9(7) . . . 1_445
C2 C1 O1 Eu1 -167.8(3) . . . 1_445
O1 C1 O2 Eu3 -62.5(7) . . . 1_455
C2 C1 O2 Eu3 116.2(5) . . . 1_455
O4 C8 O3 Eu2 -12.9(7) . . . .
C5 C8 O3 Eu2 164.5(3) . . . .
O3 C8 O4 Eu3 -114.3(8) . . . .
C5 C8 O4 Eu3 68.3(10) . . . .
Eu2 C8 O4 Eu3 -121.9(8) . . . .
O6 C9 O5 Eu2 34.6(8) . . . 1_455
C10 C9 O5 Eu2 -145.5(4) . . . 1_455
O5 C9 O6 Eu1 -57.5(7) . . . 1_455
C10 C9 O6 Eu1 122.6(4) . . . 1_455
O8 C16 O7 Eu1 -21.6(8) . . . .
C13 C16 O7 Eu1 157.4(4) . . . .
O7 C16 O8 Eu2 44.8(8) . . . .
C13 C16 O8 Eu2 -134.2(4) . . . .
O10 C17 O9 Eu3 -2.6(6) . . . 2_666
C18 C17 O9 Eu3 178.1(4) . . . 2_666
O9 C17 O10 Eu3 2.4(6) . . . 2_666
C18 C17 O10 Eu3 -178.3(5) . . . 2_666
O9 C17 O10 Eu1 -134.5(6) . . . 2_676
C18 C17 O10 Eu1 44.7(11) . . . 2_676
Eu3 C17 O10 Eu1 -137.0(8) 2_666 . . 2_676
O12 C24 O11 Eu2 -13.3(13) . . . .
C21 C24 O11 Eu2 165.7(6) . . . .
O11 C24 O12 Eu1 -1.2(8) . . . .
C21 C24 O12 Eu1 179.7(3) . . . .
O14 C25 O13 Eu1 111.4(5) . . . 1_545
C26 C25 O13 Eu1 -67.9(6) . . . 1_545
Eu3 C25 O13 Eu1 114.9(3) . . . 1_545
O14 C25 O13 Eu3 -3.6(5) . . . .
C26 C25 O13 Eu3 177.2(5) . . . .
O13 C25 O14 Eu3 3.8(5) . . . .
C26 C25 O14 Eu3 -176.9(4) . . . .
O16 C29 O15 Eu3 -0.7(10) . . . .
C30 C29 O15 Eu3 179.5(4) . . . .
O15 C29 O16 Eu2 72.1(8) . . . .
C30 C29 O16 Eu2 -108.1(6) . . . .
O18 C33 O17 Eu2 -18.8(6) . . . .
C34 C33 O17 Eu2 158.5(4) . . . .
O17 C33 O18 Eu2 14.3(5) . . . .
C34 C33 O18 Eu2 -162.9(5) . . . .
N1 C42 O19 Eu1 -147.9(5) . . . .
